data_7049556
loop_
_publ_author_name
'Biswas, Nandita'
'Das, Kalicharan'
'Sardar, Bitan'
'Srimani, Dipankar'

_publ_section_title
;
 Acceptorless dehydrogenative construction of C[double bond, length as
 m-dash]N and C[double bond, length as m-dash]C bonds through catalytic
 aza-Wittig and Wittig reactions in the presence of an air-stable
 ruthenium pincer complex.
;
_journal_issue 19
_journal_name_full 'Dalton transactions (Cambridge, England : 2003)'
_journal_page_first 6501
_journal_page_last 6512
_journal_paper_doi 10.1039/c8dt04725a
_journal_volume 48
_journal_year 2019
_chemical_formula_sum 'C31 H36 Cl2 N P Ru S2'
_chemical_formula_weight 689.67
_space_group_IT_number 2
_space_group_name_Hall '-P 1'
_space_group_name_H-M_alt 'P -1'
_symmetry_cell_setting triclinic
_symmetry_space_group_name_Hall '-P 1'
_symmetry_space_group_name_H-M 'P -1'
_atom_sites_solution_hydrogens geom
_atom_sites_solution_primary direct
_atom_sites_solution_secondary difmap
_audit_creation_method SHELXL-97
_audit_update_record
;
2018-09-04 deposited with the CCDC.    2019-04-03 downloaded from the CCDC.
;
_cell_angle_alpha 90.215(5)
_cell_angle_beta 92.041(5)
_cell_angle_gamma 107.252(5)
_cell_formula_units_Z 2
_cell_length_a 10.7565(6)
_cell_length_b 12.0194(7)
_cell_length_c 12.7360(8)
_cell_measurement_reflns_used 3007
_cell_measurement_temperature 293(2)
_cell_measurement_theta_max 27.7570
_cell_measurement_theta_min 3.5140
_cell_volume 1571.34(17)
_computing_structure_refinement 'SHELXL-97 (Sheldrick, 1997)'
_computing_structure_solution 'SHELXS-97 (Sheldrick, 1990)'
_diffrn_ambient_temperature 293(2)
_diffrn_measured_fraction_theta_full 0.998
_diffrn_measured_fraction_theta_max 0.998
_diffrn_measurement_device_type 'SuperNova, Single source at offset, Eos'
_diffrn_radiation_monochromator graphite
_diffrn_radiation_source 'fine-focus sealed tube'
_diffrn_radiation_type MoK\a
_diffrn_radiation_wavelength 0.71073
_diffrn_reflns_av_R_equivalents 0.0360
_diffrn_reflns_av_sigmaI/netI 0.0676
_diffrn_reflns_limit_h_max 12
_diffrn_reflns_limit_h_min -10
_diffrn_reflns_limit_k_max 14
_diffrn_reflns_limit_k_min -14
_diffrn_reflns_limit_l_max 13
_diffrn_reflns_limit_l_min -15
_diffrn_reflns_number 10249
_diffrn_reflns_theta_full 25.00
_diffrn_reflns_theta_max 25.00
_diffrn_reflns_theta_min 3.03
_exptl_absorpt_coefficient_mu 0.874
_exptl_absorpt_correction_T_max 1.00000
_exptl_absorpt_correction_T_min 0.79215
_exptl_absorpt_correction_type multi-scan
_exptl_crystal_colour yellow
_exptl_crystal_density_diffrn 1.458
_exptl_crystal_density_method 'not measured'
_exptl_crystal_description niddle
_exptl_crystal_F_000 708
_exptl_crystal_size_max 0.34
_exptl_crystal_size_mid 0.30
_exptl_crystal_size_min 0.27
_refine_diff_density_max 1.098
_refine_diff_density_min -0.566
_refine_diff_density_rms 0.102
_refine_ls_extinction_method none
_refine_ls_goodness_of_fit_ref 0.977
_refine_ls_hydrogen_treatment mixed
_refine_ls_matrix_type full
_refine_ls_number_parameters 345
_refine_ls_number_reflns 5525
_refine_ls_number_restraints 0
_refine_ls_restrained_S_all 0.977
_refine_ls_R_factor_all 0.0705
_refine_ls_R_factor_gt 0.0492
_refine_ls_shift/su_max 0.001
_refine_ls_shift/su_mean 0.000
_refine_ls_structure_factor_coef Fsqd
_refine_ls_weighting_details 'calc w=1/[\s^2^(Fo^2^)+(0.0701P)^2^+2.0001P] where P=(Fo^2^+2Fc^2^)/3'
_refine_ls_weighting_scheme calc
_refine_ls_wR_factor_gt 0.1196
_refine_ls_wR_factor_ref 0.1385
_reflns_number_gt 4271
_reflns_number_total 5525
_reflns_threshold_expression >2sigma(I)
_cod_data_source_file c8dt04725a2.cif
_cod_data_source_block exp_4205
_cod_depositor_comments 'Adding full bibliography for 7049554--7049556.cif.'
_cod_original_cell_volume 1571.34(16)
_cod_database_code 7049556

loop_
_symmetry_equiv_pos_as_xyz
'x, y, z'
'-x, -y, -z'

loop_
_atom_site_label
_atom_site_type_symbol
_atom_site_fract_x
_atom_site_fract_y
_atom_site_fract_z
_atom_site_U_iso_or_equiv
_atom_site_adp_type
_atom_site_occupancy
_atom_site_symmetry_multiplicity
_atom_site_calc_flag
_atom_site_refinement_flags
Ru1 Ru 0.70618(4) 0.44574(4) 0.82166(3) 0.02537(15) Uani 1 1 d .
S2 S 0.70016(13) 0.30245(12) 0.94809(10) 0.0313(3) Uani 1 1 d .
Cl1 Cl 0.94082(12) 0.51543(12) 0.82509(10) 0.0350(3) Uani 1 1 d .
Cl2 Cl 0.47311(12) 0.40793(12) 0.83893(10) 0.0367(3) Uani 1 1 d .
P1 P 0.69314(12) 0.31349(12) 0.68647(10) 0.0269(3) Uani 1 1 d .
S1 S 0.68727(13) 0.59642(12) 0.70915(10) 0.0323(3) Uani 1 1 d .
N1 N 0.7167(4) 0.5590(3) 0.9578(3) 0.0255(9) Uani 1 1 d .
H2 H 0.6329 0.5521 0.9734 0.031 Uiso 1 1 calc R
C21 C 0.4574(5) 0.1541(5) 0.7479(5) 0.0413(14) Uani 1 1 d .
H28 H 0.4836 0.1836 0.8154 0.050 Uiso 1 1 calc R
C12 C 0.8544(5) 0.2712(5) 0.9741(4) 0.0361(13) Uani 1 1 d .
H16A H 0.8879 0.2536 0.9084 0.043 Uiso 1 1 calc R
H16B H 0.9174 0.3395 1.0054 0.043 Uiso 1 1 calc R
C20 C 0.5367(5) 0.1990(5) 0.6642(4) 0.0342(12) Uani 1 1 d .
C11 C 0.6987(5) 0.3888(5) 1.0661(4) 0.0355(13) Uani 1 1 d .
H14A H 0.6095 0.3834 1.0819 0.043 Uiso 1 1 calc R
H14B H 0.7370 0.3584 1.1253 0.043 Uiso 1 1 calc R
C14 C 0.8068(5) 0.2243(5) 0.7035(4) 0.0330(12) Uani 1 1 d .
C9 C 0.7809(5) 0.6848(5) 0.9443(4) 0.0368(13) Uani 1 1 d .
H11A H 0.8601 0.6958 0.9063 0.044 Uiso 1 1 calc R
H11B H 0.8043 0.7226 1.0127 0.044 Uiso 1 1 calc R
C26 C 0.7246(5) 0.3694(5) 0.5525(4) 0.0334(12) Uani 1 1 d .
C3 C 0.6461(5) 0.7075(4) 0.7823(4) 0.0332(12) Uani 1 1 d .
C2 C 0.8403(6) 0.6799(5) 0.6545(5) 0.0471(15) Uani 1 1 d .
H9A H 0.8978 0.7226 0.7110 0.057 Uiso 1 1 calc R
H9B H 0.8814 0.6264 0.6238 0.057 Uiso 1 1 calc R
C10 C 0.7740(5) 0.5134(5) 1.0497(4) 0.0346(12) Uani 1 1 d .
H13A H 0.7714 0.5593 1.1120 0.041 Uiso 1 1 calc R
H13B H 0.8643 0.5194 1.0378 0.041 Uiso 1 1 calc R
C8 C 0.6903(5) 0.7398(5) 0.8842(4) 0.0350(13) Uani 1 1 d .
C7 C 0.6467(6) 0.8232(5) 0.9350(5) 0.0482(16) Uani 1 1 d .
H6 H 0.6746 0.8450 1.0040 0.058 Uiso 1 1 calc R
C25 C 0.4943(6) 0.1500(5) 0.5649(5) 0.0480(15) Uani 1 1 d .
H32 H 0.5459 0.1760 0.5077 0.058 Uiso 1 1 calc R
C19 C 0.7622(6) 0.1072(5) 0.7275(5) 0.0451(15) Uani 1 1 d .
H34 H 0.6731 0.0704 0.7296 0.054 Uiso 1 1 calc R
C15 C 0.9404(6) 0.2777(5) 0.7011(5) 0.0433(14) Uani 1 1 d .
H38 H 0.9722 0.3567 0.6866 0.052 Uiso 1 1 calc R
C28 C 0.6629(6) 0.4784(5) 0.4112(4) 0.0485(16) Uani 1 1 d .
H24 H 0.6082 0.5195 0.3845 0.058 Uiso 1 1 calc R
C22 C 0.3415(6) 0.0670(5) 0.7327(6) 0.0535(17) Uani 1 1 d .
H29 H 0.2903 0.0390 0.7897 0.064 Uiso 1 1 calc R
C4 C 0.5580(6) 0.7574(5) 0.7313(5) 0.0419(14) Uani 1 1 d .
H3 H 0.5270 0.7340 0.6632 0.050 Uiso 1 1 calc R
C16 C 1.0273(6) 0.2123(6) 0.7208(5) 0.0545(17) Uani 1 1 d .
H37 H 1.1166 0.2476 0.7178 0.065 Uiso 1 1 calc R
C13 C 0.8373(7) 0.1689(6) 1.0476(6) 0.068(2) Uani 1 1 d .
H17A H 0.7815 0.0996 1.0138 0.102 Uiso 1 1 calc R
H17B H 0.7989 0.1842 1.1109 0.102 Uiso 1 1 calc R
H17C H 0.9207 0.1584 1.0645 0.102 Uiso 1 1 calc R
C27 C 0.6437(6) 0.4293(5) 0.5085(4) 0.0419(14) Uani 1 1 d .
H25 H 0.5741 0.4363 0.5464 0.050 Uiso 1 1 calc R
C29 C 0.7634(7) 0.4665(6) 0.3540(5) 0.0589(19) Uani 1 1 d .
H23 H 0.7777 0.4995 0.2879 0.071 Uiso 1 1 calc R
C18 C 0.8498(7) 0.0444(6) 0.7486(6) 0.0595(19) Uani 1 1 d .
H35 H 0.8186 -0.0339 0.7658 0.071 Uiso 1 1 calc R
C23 C 0.3011(6) 0.0213(6) 0.6350(7) 0.0629(19) Uani 1 1 d .
H30 H 0.2229 -0.0378 0.6256 0.075 Uiso 1 1 calc R
C5 C 0.5177(6) 0.8415(5) 0.7827(6) 0.0536(18) Uani 1 1 d .
H4 H 0.4606 0.8758 0.7487 0.064 Uiso 1 1 calc R
C6 C 0.5618(6) 0.8740(5) 0.8832(6) 0.0535(17) Uani 1 1 d .
H5 H 0.5349 0.9308 0.9175 0.064 Uiso 1 1 calc R
C24 C 0.3760(7) 0.0628(6) 0.5500(6) 0.0574(18) Uani 1 1 d .
H31 H 0.3479 0.0327 0.4830 0.069 Uiso 1 1 calc R
C17 C 0.9806(7) 0.0960(7) 0.7443(6) 0.063(2) Uani 1 1 d .
H36 H 1.0382 0.0528 0.7573 0.076 Uiso 1 1 calc R
C31 C 0.8238(6) 0.3555(7) 0.4923(5) 0.062(2) Uani 1 1 d .
H21 H 0.8774 0.3127 0.5176 0.074 Uiso 1 1 calc R
C1 C 0.8248(8) 0.7647(6) 0.5720(5) 0.070(2) Uani 1 1 d .
H10A H 0.7633 0.7241 0.5180 0.105 Uiso 1 1 calc R
H1 H 0.9074 0.8005 0.5417 0.105 Uiso 1 1 calc R
H10C H 0.7938 0.8237 0.6035 0.105 Uiso 1 1 calc R
C30 C 0.8428(7) 0.4057(8) 0.3942(5) 0.077(3) Uani 1 1 d .
H22 H 0.9110 0.3978 0.3549 0.093 Uiso 1 1 calc R

loop_
_atom_site_aniso_label
_atom_site_aniso_U_11
_atom_site_aniso_U_22
_atom_site_aniso_U_33
_atom_site_aniso_U_23
_atom_site_aniso_U_13
_atom_site_aniso_U_12
Ru1 0.0234(2) 0.0311(3) 0.0232(2) 0.00316(17) 0.00296(16) 0.01019(17)
S2 0.0313(7) 0.0344(7) 0.0289(7) 0.0057(6) 0.0022(6) 0.0106(6)
Cl1 0.0253(7) 0.0454(8) 0.0351(7) 0.0048(6) 0.0037(5) 0.0111(6)
Cl2 0.0236(7) 0.0492(8) 0.0382(7) -0.0026(6) 0.0032(6) 0.0119(6)
P1 0.0263(7) 0.0313(7) 0.0248(7) 0.0023(6) 0.0047(5) 0.0106(6)
S1 0.0359(8) 0.0340(7) 0.0297(7) 0.0033(6) 0.0008(6) 0.0146(6)
N1 0.026(2) 0.032(2) 0.022(2) 0.0032(18) 0.0050(17) 0.0129(19)
C21 0.032(3) 0.040(3) 0.051(4) 0.002(3) 0.007(3) 0.010(3)
C12 0.033(3) 0.043(3) 0.037(3) 0.004(3) -0.003(2) 0.020(3)
C20 0.030(3) 0.032(3) 0.042(3) 0.003(2) 0.004(2) 0.013(2)
C11 0.037(3) 0.046(3) 0.027(3) 0.008(2) 0.005(2) 0.018(3)
C14 0.036(3) 0.037(3) 0.031(3) -0.001(2) 0.004(2) 0.017(3)
C9 0.035(3) 0.037(3) 0.037(3) -0.003(3) 0.001(3) 0.008(3)
C26 0.038(3) 0.041(3) 0.021(3) 0.005(2) 0.003(2) 0.010(3)
C3 0.037(3) 0.026(3) 0.037(3) 0.004(2) -0.001(2) 0.010(2)
C2 0.048(4) 0.048(4) 0.047(4) 0.009(3) 0.013(3) 0.015(3)
C10 0.041(3) 0.041(3) 0.023(3) 0.001(2) -0.001(2) 0.015(3)
C8 0.037(3) 0.029(3) 0.042(3) 0.006(2) 0.009(3) 0.012(2)
C7 0.061(4) 0.034(3) 0.049(4) 0.001(3) 0.018(3) 0.013(3)
C25 0.050(4) 0.048(4) 0.044(4) -0.007(3) -0.007(3) 0.013(3)
C19 0.039(3) 0.042(4) 0.056(4) 0.008(3) 0.007(3) 0.014(3)
C15 0.041(3) 0.048(4) 0.046(3) 0.004(3) 0.008(3) 0.020(3)
C28 0.064(4) 0.049(4) 0.035(3) 0.001(3) -0.009(3) 0.021(3)
C22 0.043(4) 0.043(4) 0.074(5) 0.000(3) 0.009(4) 0.010(3)
C4 0.045(3) 0.033(3) 0.050(4) 0.007(3) -0.005(3) 0.015(3)
C16 0.040(4) 0.069(5) 0.062(4) 0.005(4) 0.009(3) 0.027(3)
C13 0.063(5) 0.061(5) 0.082(5) 0.034(4) -0.001(4) 0.023(4)
C27 0.051(4) 0.048(4) 0.030(3) 0.000(3) 0.002(3) 0.021(3)
C29 0.055(4) 0.075(5) 0.032(3) 0.018(3) 0.002(3) -0.004(4)
C18 0.062(5) 0.046(4) 0.079(5) 0.016(4) 0.010(4) 0.030(4)
C23 0.038(4) 0.046(4) 0.095(6) 0.001(4) -0.004(4) -0.001(3)
C5 0.044(4) 0.037(4) 0.087(5) 0.013(4) 0.008(4) 0.020(3)
C6 0.059(4) 0.040(4) 0.071(5) 0.001(3) 0.019(4) 0.027(3)
C24 0.054(4) 0.051(4) 0.061(4) -0.014(4) -0.027(4) 0.010(3)
C17 0.054(4) 0.069(5) 0.079(5) 0.011(4) 0.003(4) 0.037(4)
C31 0.052(4) 0.106(6) 0.042(4) 0.022(4) 0.016(3) 0.046(4)
C1 0.091(6) 0.060(5) 0.061(5) 0.030(4) 0.026(4) 0.023(4)
C30 0.063(5) 0.140(8) 0.043(4) 0.035(5) 0.030(4) 0.049(5)

loop_
_atom_type_symbol
_atom_type_description
_atom_type_scat_dispersion_real
_atom_type_scat_dispersion_imag
_atom_type_scat_source
C C 0.0033 0.0016 'International Tables Vol C Tables 4.2.6.8 and 6.1.1.4'
H H 0.0000 0.0000 'International Tables Vol C Tables 4.2.6.8 and 6.1.1.4'
Cl Cl 0.1484 0.1585 'International Tables Vol C Tables 4.2.6.8 and 6.1.1.4'
N N 0.0061 0.0033 'International Tables Vol C Tables 4.2.6.8 and 6.1.1.4'
P P 0.1023 0.0942 'International Tables Vol C Tables 4.2.6.8 and 6.1.1.4'
Ru Ru -1.2594 0.8363 'International Tables Vol C Tables 4.2.6.8 and 6.1.1.4'
S S 0.1246 0.1234 'International Tables Vol C Tables 4.2.6.8 and 6.1.1.4'

loop_
_geom_angle_atom_site_label_1
_geom_angle_atom_site_label_2
_geom_angle_atom_site_label_3
_geom_angle
N1 Ru1 P1 175.43(10)
N1 Ru1 S2 84.13(10)
P1 Ru1 S2 91.32(5)
N1 Ru1 S1 90.08(10)
P1 Ru1 S1 94.41(5)
S2 Ru1 S1 171.28(5)
N1 Ru1 Cl1 86.79(11)
P1 Ru1 Cl1 93.86(5)
S2 Ru1 Cl1 93.84(5)
S1 Ru1 Cl1 92.32(5)
N1 Ru1 Cl2 82.83(11)
P1 Ru1 Cl2 96.75(5)
S2 Ru1 Cl2 88.41(5)
S1 Ru1 Cl2 84.40(5)
Cl1 Ru1 Cl2 169.10(5)
C12 S2 C11 98.9(3)
C12 S2 Ru1 115.13(18)
C11 S2 Ru1 98.76(17)
C26 P1 C20 100.9(3)
C26 P1 C14 102.6(2)
C20 P1 C14 101.0(2)
C26 P1 Ru1 118.27(18)
C20 P1 Ru1 117.17(17)
C14 P1 Ru1 114.23(17)
C3 S1 C2 101.0(3)
C3 S1 Ru1 110.37(18)
C2 S1 Ru1 113.97(19)
C9 N1 C10 111.4(4)
C9 N1 Ru1 117.0(3)
C10 N1 Ru1 109.5(3)
C9 N1 H2 106.1
C10 N1 H2 106.1
Ru1 N1 H2 106.1
C22 C21 C20 121.4(6)
C22 C21 H28 119.3
C20 C21 H28 119.3
C13 C12 S2 111.2(4)
C13 C12 H16A 109.4
S2 C12 H16A 109.4
C13 C12 H16B 109.4
S2 C12 H16B 109.4
H16A C12 H16B 108.0
C25 C20 C21 117.0(5)
C25 C20 P1 122.2(4)
C21 C20 P1 120.8(4)
C10 C11 S2 110.0(4)
C10 C11 H14A 109.7
S2 C11 H14A 109.7
C10 C11 H14B 109.7
S2 C11 H14B 109.7
H14A C11 H14B 108.2
C19 C14 C15 118.8(5)
C19 C14 P1 121.4(4)
C15 C14 P1 119.6(4)
N1 C9 C8 110.3(4)
N1 C9 H11A 109.6
C8 C9 H11A 109.6
N1 C9 H11B 109.6
C8 C9 H11B 109.6
H11A C9 H11B 108.1
C31 C26 C27 117.6(5)
C31 C26 P1 124.3(4)
C27 C26 P1 118.1(4)
C8 C3 C4 120.4(5)
C8 C3 S1 123.8(4)
C4 C3 S1 115.7(4)
C1 C2 S1 113.6(5)
C1 C2 H9A 108.8
S1 C2 H9A 108.8
C1 C2 H9B 108.8
S1 C2 H9B 108.8
H9A C2 H9B 107.7
N1 C10 C11 109.6(4)
N1 C10 H13A 109.8
C11 C10 H13A 109.8
N1 C10 H13B 109.8
C11 C10 H13B 109.8
H13A C10 H13B 108.2
C3 C8 C7 118.7(5)
C3 C8 C9 122.5(5)
C7 C8 C9 118.8(5)
C6 C7 C8 120.5(6)
C6 C7 H6 119.7
C8 C7 H6 119.7
C24 C25 C20 121.2(6)
C24 C25 H32 119.4
C20 C25 H32 119.4
C14 C19 C18 120.4(6)
C14 C19 H34 119.8
C18 C19 H34 119.8
C14 C15 C16 119.9(6)
C14 C15 H38 120.0
C16 C15 H38 120.0
C29 C28 C27 119.2(6)
C29 C28 H24 120.4
C27 C28 H24 120.4
C23 C22 C21 120.7(7)
C23 C22 H29 119.7
C21 C22 H29 119.7
C5 C4 C3 119.9(6)
C5 C4 H3 120.1
C3 C4 H3 120.1
C17 C16 C15 120.2(6)
C17 C16 H37 119.9
C15 C16 H37 119.9
C12 C13 H17A 109.5
C12 C13 H17B 109.5
H17A C13 H17B 109.5
C12 C13 H17C 109.5
H17A C13 H17C 109.5
H17B C13 H17C 109.5
C28 C27 C26 122.4(5)
C28 C27 H25 118.8
C26 C27 H25 118.8
C30 C29 C28 119.7(6)
C30 C29 H23 120.1
C28 C29 H23 120.1
C17 C18 C19 120.8(6)
C17 C18 H35 119.6
C19 C18 H35 119.6
C22 C23 C24 120.0(6)
C22 C23 H30 120.0
C24 C23 H30 120.0
C6 C5 C4 119.7(6)
C6 C5 H4 120.1
C4 C5 H4 120.1
C5 C6 C7 120.7(6)
C5 C6 H5 119.6
C7 C6 H5 119.6
C23 C24 C25 119.7(7)
C23 C24 H31 120.2
C25 C24 H31 120.2
C18 C17 C16 119.8(6)
C18 C17 H36 120.1
C16 C17 H36 120.1
C30 C31 C26 119.7(6)
C30 C31 H21 120.2
C26 C31 H21 120.2
C2 C1 H10A 109.5
C2 C1 H1 109.5
H10A C1 H1 109.5
C2 C1 H10C 109.5
H10A C1 H10C 109.5
H1 C1 H10C 109.5
C29 C30 C31 121.4(6)
C29 C30 H22 119.3
C31 C30 H22 119.3

loop_
_geom_bond_atom_site_label_1
_geom_bond_atom_site_label_2
_geom_bond_distance
Ru1 N1 2.179(4)
Ru1 P1 2.3110(14)
Ru1 S2 2.3506(13)
Ru1 S1 2.3646(13)
Ru1 Cl1 2.4107(13)
Ru1 Cl2 2.4299(13)
S2 C12 1.826(5)
S2 C11 1.827(5)
P1 C26 1.842(5)
P1 C20 1.843(6)
P1 C14 1.858(5)
S1 C3 1.793(5)
S1 C2 1.819(6)
N1 C9 1.478(6)
N1 C10 1.485(6)
N1 H2 0.9100
C21 C22 1.377(8)
C21 C20 1.397(8)
C21 H28 0.9300
C12 C13 1.519(8)
C12 H16A 0.9700
C12 H16B 0.9700
C20 C25 1.396(8)
C11 C10 1.496(7)
C11 H14A 0.9700
C11 H14B 0.9700
C14 C19 1.384(8)
C14 C15 1.392(8)
C9 C8 1.518(7)
C9 H11A 0.9700
C9 H11B 0.9700
C26 C31 1.385(7)
C26 C27 1.388(7)
C3 C8 1.380(8)
C3 C4 1.406(7)
C2 C1 1.505(8)
C2 H9A 0.9700
C2 H9B 0.9700
C10 H13A 0.9700
C10 H13B 0.9700
C8 C7 1.392(7)
C7 C6 1.390(8)
C7 H6 0.9300
C25 C24 1.394(9)
C25 H32 0.9300
C19 C18 1.392(8)
C19 H34 0.9300
C15 C16 1.406(8)
C15 H38 0.9300
C28 C29 1.367(9)
C28 C27 1.370(8)
C28 H24 0.9300
C22 C23 1.362(10)
C22 H29 0.9300
C4 C5 1.384(8)
C4 H3 0.9300
C16 C17 1.375(9)
C16 H37 0.9300
C13 H17A 0.9600
C13 H17B 0.9600
C13 H17C 0.9600
C27 H25 0.9300
C29 C30 1.367(9)
C29 H23 0.9300
C18 C17 1.363(10)
C18 H35 0.9300
C23 C24 1.377(10)
C23 H30 0.9300
C5 C6 1.365(9)
C5 H4 0.9300
C6 H5 0.9300
C24 H31 0.9300
C17 H36 0.9300
C31 C30 1.384(9)
C31 H21 0.9300
C1 H10A 0.9600
C1 H1 0.9600
C1 H10C 0.9600
C30 H22 0.9300
